data_2214005
loop_
_publ_author_name
'Liu, Yen-Hsiang'
'Jhang, Pei-Ci'

_publ_section_title
;<i>catena</i>-Poly[[[diaquanickel(II)]-\m-pyridine-2,4-dicarboxylato-[tetraaquanickel(II)]-\m-pyridine-2,4-dicarboxylato]
 dihydrate]
;
_journal_coeditor_code XU2253
_journal_issue 6
_journal_name_full 'Acta Crystallographica Section E'
_journal_page_first m1682
_journal_page_last m1682
_journal_paper_doi 10.1107/S1600536807023021
_journal_volume 63
_journal_year 2007
_chemical_formula_iupac '[Ni2 (C7 H3 O4 N)2 (H2 O)6], 2H2 O'
_chemical_formula_moiety 'C14 H18 N2 Ni2 O14, 2H2 O'
_chemical_formula_sum 'C14 H22 N2 Ni2 O16'
_chemical_formula_weight 591.76
_chemical_name_systematic
;
<i>catena</i>-Poly[[[diaquanickel(II)]-\m-pyridine-2,4-dicarboxylato-
[tetraaquanickel(II)]-\m-pyridine-2,4-dicarboxylato] dihydrate]
;
_space_group_crystal_system triclinic
_space_group_IT_number 2
_space_group_name_Hall '-P 1'
_space_group_name_H-M_alt 'P -1'
_symmetry_space_group_name_Hall '-P 1'
_audit_creation_method 'WinGX routine CIF_UPDATE'
_cell_angle_alpha 105.130(17)
_cell_angle_beta 95.953(18)
_cell_angle_gamma 101.584(17)
_cell_formula_units_Z 1
_cell_length_a 5.2115(12)
_cell_length_b 8.4001(18)
_cell_length_c 13.107(3)
_cell_measurement_reflns_used 23
_cell_measurement_temperature 298(2)
_cell_measurement_theta_max 12.5
_cell_measurement_theta_min 8.1
_cell_volume 535.2(2)
_computing_cell_refinement XSCANS
_computing_data_collection 'XSCANS (Bruker, 1991)'
_computing_data_reduction XSCANS
_computing_molecular_graphics 'ORTEP-3 for Windows (Farrugia, 1997)'
_computing_publication_material 'WinGX (Farrugia, 1999)'
_computing_structure_refinement 'SHELXL97 (Sheldrick, 1997)'
_computing_structure_solution 'SHELXS97 (Sheldrick, 1997)'
_diffrn_ambient_temperature 298
_diffrn_measured_fraction_theta_full 0.99
_diffrn_measured_fraction_theta_max 0.99
_diffrn_measurement_device_type 'Bruker P4'
_diffrn_measurement_method '2\q/\w scans'
_diffrn_radiation_monochromator graphite
_diffrn_radiation_source 'sealed tube'
_diffrn_radiation_type MoK\a
_diffrn_radiation_wavelength 0.71073
_diffrn_reflns_av_R_equivalents 0.032
_diffrn_reflns_limit_h_max 6
_diffrn_reflns_limit_h_min 0
_diffrn_reflns_limit_k_max 9
_diffrn_reflns_limit_k_min -9
_diffrn_reflns_limit_l_max 14
_diffrn_reflns_limit_l_min -14
_diffrn_reflns_number 2075
_diffrn_reflns_theta_full 25.0
_diffrn_reflns_theta_max 25.0
_diffrn_reflns_theta_min 2.5
_diffrn_standards_decay_% 1.0
_diffrn_standards_interval_count 97
_diffrn_standards_number 3
_exptl_absorpt_coefficient_mu 1.845
_exptl_absorpt_correction_T_max 0.825
_exptl_absorpt_correction_T_min 0.706
_exptl_absorpt_correction_type psi-scan
_exptl_absorpt_process_details '(North <i>et al.</i>,  1968)'
_exptl_crystal_colour green
_exptl_crystal_density_diffrn 1.836
_exptl_crystal_density_method 'not measured'
_exptl_crystal_description block
_exptl_crystal_F_000 304
_exptl_crystal_size_max 0.25
_exptl_crystal_size_mid 0.15
_exptl_crystal_size_min 0.10
_refine_diff_density_max 0.368
_refine_diff_density_min -0.353
_refine_ls_goodness_of_fit_ref 1.009
_refine_ls_hydrogen_treatment constr
_refine_ls_matrix_type full
_refine_ls_number_parameters 157
_refine_ls_number_reflns 1854
_refine_ls_number_restraints 0
_refine_ls_restrained_S_all 1.009
_refine_ls_R_factor_gt 0.036
_refine_ls_shift/su_max 0.000
_refine_ls_structure_factor_coef Fsqd
_refine_ls_weighting_details 'calc w=1/[\s^2^(Fo^2^)+(0.0407P)^2^+0.0365P] where P=(Fo^2^+2Fc^2^)/3'
_refine_ls_weighting_scheme calc
_refine_ls_wR_factor_ref 0.092
_reflns_number_gt 1354
_reflns_number_total 1854
_reflns_threshold_expression I>2\s(I)
_cod_data_source_file xu2253.cif
_cod_data_source_block I
_cod_database_code 2214005
_cod_database_fobs_code 2214005

loop_
_space_group_symop_id
_space_group_symop_operation_xyz
1 x,y,z
2 -x,-y,-z

loop_
_atom_site_type_symbol
_atom_site_label
_atom_site_fract_x
_atom_site_fract_y
_atom_site_fract_z
_atom_site_U_iso_or_equiv
_atom_site_adp_type
_atom_site_calc_flag
_atom_site_refinement_flags
_atom_site_occupancy
Ni Ni1 0.5 0 0.5 0.0203(2) Uani d S 1
Ni Ni2 0 -1 0 0.0244(2) Uani d S 1
N N1 0.4972(6) -0.2439(3) 0.4134(2) 0.0224(7) Uani d . 1
O O1 0.1785(5) -0.0429(3) 0.3831(2) 0.0257(6) Uani d . 1
O O2 -0.0586(6) -0.2348(3) 0.2359(2) 0.0313(7) Uani d . 1
O O3 0.2226(6) -0.7857(3) 0.1175(2) 0.0345(7) Uani d . 1
O O4 0.5387(6) -0.8362(3) 0.2244(2) 0.0394(8) Uani d . 1
O O21 0.7520(5) 0.1049(3) 0.4072(2) 0.0286(6) Uani d . 1
H H21A 0.6818 0.1136 0.3489 0.043 Uiso d R 1
H H21B 0.8732 0.0544 0.394 0.043 Uiso d R 1
O O22 -0.2250(6) -0.8384(3) -0.0278(2) 0.0380(7) Uani d . 1
H H22A -0.1825 -0.7389 0.009 0.057 Uiso d R 1
H H22B -0.3828 -0.869 -0.0589 0.057 Uiso d R 1
O O23 0.2292(5) -0.9432(3) -0.1094(2) 0.0308(7) Uani d . 1
H H23A 0.1703 -0.8958 -0.1529 0.046 Uiso d R 1
H H23B 0.2827 -1.0225 -0.1464 0.046 Uiso d R 1
O O31 -0.2487(8) -0.5032(4) 0.0507(3) 0.0678(11) Uani d . 1
H H31A -0.2158 -0.4143 0.1023 0.102 Uiso d R 1
H H31B -0.158 -0.4738 0.0066 0.102 Uiso d R 1
C C1 0.1279(7) -0.1862(4) 0.3130(3) 0.0216(8) Uani d . 1
C C2 0.3949(8) -0.7462(5) 0.1992(3) 0.0262(9) Uani d . 1
C C3 0.3027(7) -0.3048(4) 0.3267(3) 0.0205(8) Uani d . 1
C C4 0.2634(8) -0.4659(4) 0.2571(3) 0.0245(8) Uani d . 1
H H4 0.1278 -0.5048 0.1982 0.029 Uiso calc R 1
C C5 0.4299(7) -0.5695(4) 0.2765(3) 0.0229(8) Uani d . 1
C C6 0.6267(7) -0.5059(4) 0.3655(3) 0.0243(8) Uani d . 1
H H6 0.7405 -0.572 0.3808 0.029 Uiso calc R 1
C C7 0.6542(8) -0.3444(4) 0.4317(3) 0.0249(8) Uani d . 1
H H7 0.7874 -0.3037 0.4915 0.03 Uiso calc R 1

loop_
_atom_site_aniso_label
_atom_site_aniso_U_11
_atom_site_aniso_U_22
_atom_site_aniso_U_33
_atom_site_aniso_U_12
_atom_site_aniso_U_13
_atom_site_aniso_U_23
Ni1 0.0228(4) 0.0160(3) 0.0175(4) 0.0077(3) -0.0027(3) -0.0030(3)
Ni2 0.0279(4) 0.0193(4) 0.0206(4) 0.0088(3) -0.0037(3) -0.0032(3)
N1 0.0257(17) 0.0184(15) 0.0213(16) 0.0083(13) 0.0008(13) 0.0018(12)
O1 0.0295(15) 0.0183(13) 0.0243(14) 0.0105(11) -0.0031(12) -0.0035(11)
O2 0.0352(16) 0.0256(14) 0.0266(15) 0.0110(12) -0.0114(13) -0.0003(12)
O3 0.0386(17) 0.0243(14) 0.0298(16) 0.0104(13) -0.0100(13) -0.0067(12)
O4 0.062(2) 0.0324(15) 0.0255(15) 0.0318(15) -0.0015(15) -0.0012(12)
O21 0.0296(16) 0.0331(15) 0.0248(14) 0.0158(12) 0.0013(12) 0.0063(12)
O22 0.0363(17) 0.0236(14) 0.0459(18) 0.0116(13) -0.0092(14) -0.0013(13)
O23 0.0411(17) 0.0282(14) 0.0257(15) 0.0192(13) 0.0039(13) 0.0045(11)
O31 0.087(3) 0.0428(19) 0.053(2) 0.017(2) -0.013(2) -0.0136(17)
C1 0.023(2) 0.0219(19) 0.0178(19) 0.0067(16) -0.0017(16) 0.0036(15)
C2 0.032(2) 0.024(2) 0.022(2) 0.0105(18) 0.0044(18) 0.0012(16)
C3 0.0208(19) 0.0184(18) 0.0192(18) 0.0050(15) -0.0008(15) 0.0014(14)
C4 0.026(2) 0.022(2) 0.0200(18) 0.0080(18) -0.0057(15) -0.0029(16)
C5 0.027(2) 0.0190(18) 0.0195(18) 0.0068(16) 0.0007(16) -0.0003(15)
C6 0.026(2) 0.0230(19) 0.023(2) 0.0110(16) -0.0021(16) 0.0034(15)
C7 0.026(2) 0.0228(19) 0.0189(19) 0.0060(16) -0.0078(16) -0.0021(15)

loop_
_atom_type_symbol
_atom_type_description
_atom_type_scat_dispersion_real
_atom_type_scat_dispersion_imag
_atom_type_scat_source
Ni Ni 0.3393 1.1124 'International Tables Vol C Tables 4.2.6.8 and 6.1.1.4'
N N 0.0061 0.0033 'International Tables Vol C Tables 4.2.6.8 and 6.1.1.4'
O O 0.0106 0.006 'International Tables Vol C Tables 4.2.6.8 and 6.1.1.4'
C C 0.0033 0.0016 'International Tables Vol C Tables 4.2.6.8 and 6.1.1.4'
H H 0 0 'International Tables Vol C Tables 4.2.6.8 and 6.1.1.4'

loop_
_geom_angle_atom_site_label_1
_geom_angle_atom_site_label_2
_geom_angle_atom_site_label_3
_geom_angle_site_symmetry_1
_geom_angle_site_symmetry_3
_geom_angle
O1 Ni1 O1 . 2_656 180.0000(10)
O1 Ni1 N1 . . 80.69(11)
O1 Ni1 N1 2_656 . 99.31(11)
O1 Ni1 N1 . 2_656 99.31(11)
O1 Ni1 N1 2_656 2_656 80.69(11)
N1 Ni1 N1 . 2_656 180.00(16)
O1 Ni1 O21 . . 90.36(11)
O1 Ni1 O21 2_656 . 89.64(11)
N1 Ni1 O21 . . 91.84(11)
N1 Ni1 O21 2_656 . 88.16(11)
O1 Ni1 O21 . 2_656 89.64(11)
O1 Ni1 O21 2_656 2_656 90.36(11)
N1 Ni1 O21 . 2_656 88.16(11)
N1 Ni1 O21 2_656 2_656 91.84(11)
O21 Ni1 O21 . 2_656 180
O22 Ni2 O22 . 2_535 180.0000(10)
O22 Ni2 O23 . . 90.28(11)
O22 Ni2 O23 2_535 . 89.72(11)
O22 Ni2 O23 . 2_535 89.72(11)
O22 Ni2 O23 2_535 2_535 90.28(11)
O23 Ni2 O23 . 2_535 180
O22 Ni2 O3 . 2_535 96.62(11)
O22 Ni2 O3 2_535 2_535 83.38(11)
O23 Ni2 O3 . 2_535 89.44(12)
O23 Ni2 O3 2_535 2_535 90.56(12)
O22 Ni2 O3 . . 83.38(11)
O22 Ni2 O3 2_535 . 96.62(11)
O23 Ni2 O3 . . 90.56(12)
O23 Ni2 O3 2_535 . 89.44(11)
O3 Ni2 O3 2_535 . 180
C7 N1 C3 . . 118.2(3)
C7 N1 Ni1 . . 129.6(2)
C3 N1 Ni1 . . 112.2(2)
C1 O1 Ni1 . . 114.8(2)
C2 O3 Ni2 . . 139.8(3)
Ni1 O21 H21A . . 117.6
Ni1 O21 H21B . . 112.6
H21A O21 H21B . . 107.2
Ni2 O22 H22A . . 119
Ni2 O22 H22B . . 124.5
H22A O22 H22B . . 113.4
Ni2 O23 H23A . . 118.4
Ni2 O23 H23B . . 116.4
H23A O23 H23B . . 105.3
H31A O31 H31B . . 103
O2 C1 O1 . . 124.0(3)
O2 C1 C3 . . 118.9(3)
O1 C1 C3 . . 117.0(3)
O4 C2 O3 . . 126.8(3)
O4 C2 C5 . . 116.9(3)
O3 C2 C5 . . 116.3(3)
N1 C3 C4 . . 122.2(3)
N1 C3 C1 . . 115.3(3)
C4 C3 C1 . . 122.5(3)
C3 C4 C5 . . 119.1(3)
C3 C4 H4 . . 120.4
C5 C4 H4 . . 120.4
C6 C5 C4 . . 118.0(3)
C6 C5 C2 . . 121.9(3)
C4 C5 C2 . . 120.1(3)
C7 C6 C5 . . 119.8(3)
C7 C6 H6 . . 120.1
C5 C6 H6 . . 120.1
N1 C7 C6 . . 122.6(3)
N1 C7 H7 . . 118.7
C6 C7 H7 . . 118.7

loop_
_geom_bond_atom_site_label_1
_geom_bond_atom_site_label_2
_geom_bond_site_symmetry_2
_geom_bond_distance
_geom_bond_publ_flag
Ni1 O1 . 2.055(3) y
Ni1 O1 2_656 2.055(3) ?
Ni1 N1 . 2.063(3) y
Ni1 N1 2_656 2.063(3) ?
Ni1 O21 . 2.099(3) y
Ni1 O21 2_656 2.099(3) ?
Ni2 O3 2_535 2.074(3) ?
Ni2 O3 . 2.074(3) y
Ni2 O22 . 2.039(3) y
Ni2 O22 2_535 2.039(3) ?
Ni2 O23 . 2.048(3) y
Ni2 O23 2_535 2.048(3) ?
N1 C7 . 1.335(5) ?
N1 C3 . 1.353(5) ?
O1 C1 . 1.268(4) ?
O2 C1 . 1.247(4) ?
O3 C2 . 1.249(5) ?
O4 C2 . 1.245(5) ?
O21 H21A . 0.8399 ?
O21 H21B . 0.8377 ?
O22 H22A . 0.8202 ?
O22 H22B . 0.8369 ?
O23 H23A . 0.8426 ?
O23 H23B . 0.8312 ?
O31 H31A . 0.8395 ?
O31 H31B . 0.8387 ?
C1 C3 . 1.510(5) ?
C2 C5 . 1.526(5) ?
C3 C4 . 1.382(5) ?
C4 C5 . 1.396(5) ?
C4 H4 . 0.93 ?
C5 C6 . 1.380(5) ?
C6 C7 . 1.377(5) ?
C6 H6 . 0.93 ?
C7 H7 . 0.93 ?

loop_
_geom_hbond_atom_site_label_D
_geom_hbond_atom_site_label_H
_geom_hbond_atom_site_label_A
_geom_hbond_site_symmetry_A
_geom_hbond_distance_DH
_geom_hbond_distance_HA
_geom_hbond_distance_DA
_geom_hbond_angle_DHA
O21 H21A O4 1_565 0.84 1.90 2.740(4) 173
O21 H21B O1 1_655 0.84 1.93 2.763(4) 172
O22 H22A O31 . 0.82 2.02 2.767(4) 151
O22 H22B O23 1_455 0.84 1.98 2.807(4) 171
O23 H23A O2 2_545 0.84 1.86 2.701(4) 173
O23 H23B O4 2_635 0.83 1.82 2.644(4) 168
O31 H31A O2 . 0.84 1.96 2.775(4) 164
O31 H31B O31 2_545 0.84 2.35 3.030(8) 139
